data_2019720
loop_
_publ_author_name
'Geiger, David K.'
'Geiger, H. Cristina'
'Deck, Jared M.'

_publ_section_title
;
 Structure determination of three furan-substituted benzimidazoles and
 calculation of \p--\p and C---H&#x00B7;&#x00B7;&#x00B7;\p interaction
 energies
;
_journal_coeditor_code LG3149
_journal_issue 12
_journal_name_full 'Acta Crystallographica Section C'
_journal_page_first
;
;
_journal_paper_doi 10.1107/S205322961402405X
_journal_volume 70
_journal_year 2014
_chemical_formula_iupac 'C18 H17 N2 O2 +, Br -'
_chemical_formula_moiety 'C18 H17 N2 O2 +, Br -'
_chemical_formula_sum 'C18 H17 Br N2 O2'
_chemical_formula_weight 373.24
_chemical_name_systematic
;
2-(Furan-2-yl)-1-[(furan-2-yl)methyl]-1<i>H</i>-benzimidazol-3-ium bromide
;
_space_group_crystal_system triclinic
_space_group_IT_number 2
_space_group_name_Hall '-P 1'
_space_group_name_H-M_alt 'P -1'
_symmetry_space_group_name_Hall '-P 1'
_symmetry_space_group_name_H-M 'P -1'
_atom_sites_solution_hydrogens mixed
_atom_sites_solution_primary direct
_atom_sites_solution_secondary difmap
_cell_angle_alpha 93.132(3)
_cell_angle_beta 101.859(3)
_cell_angle_gamma 101.684(3)
_cell_formula_units_Z 2
_cell_length_a 9.1903(10)
_cell_length_b 9.6190(10)
_cell_length_c 9.7443(11)
_cell_measurement_reflns_used 5609
_cell_measurement_temperature 200.(2)
_cell_measurement_theta_max 25.1045
_cell_measurement_theta_min 2.3173
_cell_volume 821.38(16)
_computing_cell_refinement
;
APEX2 (Bruker, 2013)
;
_computing_data_collection
;
APEX2 (Bruker, 2013)
;
_computing_data_reduction
;
SAINT (Bruker, 2013)
;
_computing_molecular_graphics
;
PLATON (Spek, 2009) and Mercury (Macrae <i>et al.</i>, 2006)
;
_computing_publication_material
;
publCIF (Westrip, 2010)
;
_computing_structure_refinement
;
SHELXL2013 (Sheldrick, 2008)
;
_computing_structure_solution
;
SHELXS97 (Sheldrick, 2008)
;
_diffrn_ambient_temperature 200.(2)
_diffrn_detector_area_resol_mean 8.3330
_diffrn_measured_fraction_theta_full 0.971
_diffrn_measured_fraction_theta_max 0.971
_diffrn_measurement_device_type 'Bruker SMART X2S benchtop'
_diffrn_measurement_method '\w scans'
_diffrn_radiation_monochromator 'doubly curved silicon crystal'
_diffrn_radiation_type 'Mo Ka'
_diffrn_radiation_wavelength 0.71073
_diffrn_reflns_av_R_equivalents 0.0425
_diffrn_reflns_limit_h_max 10
_diffrn_reflns_limit_h_min -11
_diffrn_reflns_limit_k_max 11
_diffrn_reflns_limit_k_min -11
_diffrn_reflns_limit_l_max 11
_diffrn_reflns_limit_l_min -11
_diffrn_reflns_number 9745
_diffrn_reflns_theta_full 25.34
_diffrn_reflns_theta_max 25.34
_diffrn_reflns_theta_min 2.79
_exptl_absorpt_coefficient_mu 2.513
_exptl_absorpt_correction_T_max 0.52
_exptl_absorpt_correction_T_min 0.35
_exptl_absorpt_correction_type multi-scan
_exptl_absorpt_process_details
;
(SADABS; Bruker, 2013)
;
_exptl_crystal_colour 'clear colourless'
_exptl_crystal_density_diffrn 1.509
_exptl_crystal_density_method 'not measured'
_exptl_crystal_description block
_exptl_crystal_F_000 380
_exptl_crystal_size_max 0.500
_exptl_crystal_size_mid 0.400
_exptl_crystal_size_min 0.300
_refine_diff_density_max 0.421
_refine_diff_density_min -0.362
_refine_ls_extinction_method none
_refine_ls_goodness_of_fit_ref 0.959
_refine_ls_hydrogen_treatment mixed
_refine_ls_matrix_type full
_refine_ls_number_parameters 230
_refine_ls_number_reflns 2915
_refine_ls_number_restraints 60
_refine_ls_restrained_S_all 0.952
_refine_ls_R_factor_all 0.0383
_refine_ls_R_factor_gt 0.0276
_refine_ls_shift/su_max 0.000
_refine_ls_shift/su_mean 0.000
_refine_ls_structure_factor_coef Fsqd
_refine_ls_weighting_details 'w=1/[\s^2^(Fo^2^)+(0.0310P)^2^] where P=(Fo^2^+2Fc^2^)/3'
_refine_ls_weighting_scheme calc
_refine_ls_wR_factor_gt 0.0595
_refine_ls_wR_factor_ref 0.0631
_reflns_number_gt 2374
_reflns_number_total 2915
_reflns_threshold_expression I>2\s(I)
_cod_data_source_file lg3149sup1.cif
_cod_data_source_block III
_cod_database_code 2019720
_cod_database_fobs_code 2019720

loop_
_space_group_symop_operation_xyz
'x, y, z'
'-x, -y, -z'

loop_
_atom_site_type_symbol
_atom_site_label
_atom_site_fract_x
_atom_site_fract_y
_atom_site_fract_z
_atom_site_U_iso_or_equiv
_atom_site_adp_type
_atom_site_calc_flag
_atom_site_occupancy
_atom_site_disorder_assembly
_atom_site_disorder_group
Br Br1 -0.45113(3) 0.72114(3) -0.16112(3) 0.03975(11) Uani d 1.0 . .
C C1 0.0686(3) 0.9254(3) 0.1692(2) 0.0323(6) Uani d 1.0 . .
C C2 -0.0871(3) 0.8790(3) 0.1222(2) 0.0343(6) Uani d 1.0 . .
C C3 -0.1870(3) 0.9395(3) 0.1830(3) 0.0381(6) Uani d 1.0 . .
H H3 -0.294 0.9076 0.1499 0.046 Uiso calc 1.0 . .
C C4 -0.1283(3) 1.0461(3) 0.2918(3) 0.0395(6) Uani d 1.0 . .
C C5 0.0321(3) 1.0948(3) 0.3390(2) 0.0375(6) Uani d 1.0 . .
C C6 0.1314(3) 1.0349(2) 0.2784(2) 0.0334(6) Uani d 1.0 . .
H H6 0.2386 1.067 0.3099 0.04 Uiso calc 1.0 . .
C C41 -0.2351(3) 1.1085(3) 0.3622(3) 0.0561(8) Uani d 1.0 . .
H H41A -0.3404 1.059 0.3201 0.084 Uiso calc 1.0 . .
H H41B -0.2224 1.2102 0.3492 0.084 Uiso calc 1.0 . .
H H41C -0.212 1.0968 0.4631 0.084 Uiso calc 1.0 . .
C C51 0.0955(3) 1.2117(3) 0.4575(3) 0.0525(7) Uani d 1.0 . .
H H51A 0.2066 1.2385 0.4709 0.079 Uiso calc 1.0 . .
H H51B 0.0693 1.1781 0.5443 0.079 Uiso calc 1.0 . .
H H51C 0.0521 1.2948 0.4346 0.079 Uiso calc 1.0 . .
N N1 0.1365(2) 0.8433(2) 0.08661(19) 0.0291(4) Uani d 1.0 . .
N N2 -0.1107(2) 0.7715(2) 0.0146(2) 0.0325(5) Uani d 1.0 . .
H H2 -0.196(3) 0.732(3) -0.038(3) 0.053(9) Uiso d 1.0 . .
C C7 0.0234(3) 0.7504(3) -0.0045(2) 0.0327(6) Uani d 1.0 . .
C C8 0.0324(18) 0.646(5) -0.104(6) 0.0340(12) Uani d 0.608(9) A 1
C C9 -0.0760(10) 0.5518(13) -0.1971(13) 0.0369(17) Uani d 0.608(9) A 1
H H9 -0.1826 0.5457 -0.2113 0.044 Uiso calc 0.608(9) A 1
C C10 -0.0061(9) 0.4639(7) -0.2696(7) 0.0423(18) Uani d 0.608(9) A 1
H H10 -0.0536 0.3887 -0.3421 0.051 Uiso calc 0.608(9) A 1
C C11 0.1434(9) 0.5106(7) -0.2131(8) 0.0432(14) Uani d 0.608(9) A 1
H H11 0.2206 0.471 -0.2414 0.052 Uiso calc 0.608(9) A 1
O O1 0.1724(6) 0.6211(5) -0.1104(5) 0.0436(12) Uani d 0.608(9) A 1
C C80 0.038(3) 0.637(8) -0.108(9) 0.0340(12) Uani d 0.392(9) A 2
C C90 0.1551(15) 0.5888(16) -0.1413(14) 0.0369(17) Uani d 0.392(9) A 2
H H90 0.2603 0.6237 -0.1003 0.044 Uiso calc 0.392(9) A 2
C C100 0.0914(14) 0.4766(11) -0.2488(11) 0.0423(18) Uani d 0.392(9) A 2
H H100 0.1449 0.4201 -0.2941 0.051 Uiso calc 0.392(9) A 2
C C110 -0.0588(14) 0.4651(14) -0.2748(15) 0.0432(14) Uani d 0.392(9) A 2
H H110 -0.1295 0.3972 -0.3438 0.052 Uiso calc 0.392(9) A 2
O O100 -0.0994(10) 0.5620(15) -0.1910(15) 0.0436(12) Uani d 0.392(9) A 2
C C12 0.3037(2) 0.8655(3) 0.1013(2) 0.0328(6) Uani d 1.0 . .
H H12A 0.3504 0.9683 0.1259 0.039 Uiso calc 1.0 . .
H H12B 0.3249 0.8365 0.0097 0.039 Uiso calc 1.0 . .
C C13 0.3753(2) 0.7831(3) 0.2112(2) 0.0322(6) Uani d 1.0 . .
C C14 0.4401(3) 0.6718(3) 0.2068(3) 0.0401(6) Uani d 1.0 . .
H H14 0.4527 0.6216 0.1248 0.048 Uiso calc 1.0 . .
C C15 0.4869(3) 0.6425(3) 0.3486(3) 0.0485(7) Uani d 1.0 . .
H H15 0.5367 0.5687 0.3796 0.058 Uiso calc 1.0 . .
C C16 0.4478(3) 0.7376(3) 0.4292(3) 0.0536(8) Uani d 1.0 . .
H H16 0.4655 0.7425 0.529 0.064 Uiso calc 1.0 . .
O O2 0.3781(2) 0.8282(2) 0.34799(18) 0.0497(5) Uani d 1.0 . .

loop_
_atom_site_aniso_label
_atom_site_aniso_U_11
_atom_site_aniso_U_22
_atom_site_aniso_U_33
_atom_site_aniso_U_12
_atom_site_aniso_U_13
_atom_site_aniso_U_23
Br1 0.02943(14) 0.05026(19) 0.03929(16) 0.00953(11) 0.00565(11) 0.00671(12)
C1 0.0347(13) 0.0352(15) 0.0328(14) 0.0118(11) 0.0137(11) 0.0137(12)
C2 0.0359(13) 0.0415(16) 0.0287(13) 0.0129(12) 0.0074(11) 0.0138(12)
C3 0.0340(13) 0.0568(19) 0.0322(14) 0.0238(13) 0.0100(11) 0.0174(14)
C4 0.0460(15) 0.0521(18) 0.0322(14) 0.0263(13) 0.0158(12) 0.0196(14)
C5 0.0491(15) 0.0403(16) 0.0288(14) 0.0168(13) 0.0118(12) 0.0145(12)
C6 0.0350(13) 0.0345(15) 0.0320(14) 0.0081(11) 0.0086(11) 0.0077(12)
C41 0.0598(18) 0.079(2) 0.0457(17) 0.0405(17) 0.0216(15) 0.0137(16)
C51 0.0652(19) 0.0507(19) 0.0482(17) 0.0225(15) 0.0184(15) 0.0035(15)
N1 0.0270(10) 0.0337(12) 0.0272(11) 0.0072(9) 0.0062(9) 0.0066(9)
N2 0.0243(11) 0.0449(14) 0.0277(11) 0.0083(10) 0.0033(9) 0.0062(10)
C7 0.0366(13) 0.0369(15) 0.0268(13) 0.0101(11) 0.0081(11) 0.0113(12)
C8 0.0400(18) 0.033(5) 0.032(3) 0.0082(19) 0.010(2) 0.010(2)
C9 0.024(3) 0.043(4) 0.041(3) 0.003(2) 0.002(2) 0.009(3)
C10 0.047(5) 0.040(2) 0.036(2) 0.004(4) 0.006(4) -0.0031(18)
C11 0.045(4) 0.042(3) 0.043(3) 0.009(2) 0.015(3) -0.005(2)
O1 0.034(2) 0.048(3) 0.048(2) 0.0078(17) 0.0115(17) -0.0059(16)
C80 0.0400(18) 0.033(5) 0.032(3) 0.0082(19) 0.010(2) 0.010(2)
C90 0.024(3) 0.043(4) 0.041(3) 0.003(2) 0.002(2) 0.009(3)
C100 0.047(5) 0.040(2) 0.036(2) 0.004(4) 0.006(4) -0.0031(18)
C110 0.045(4) 0.042(3) 0.043(3) 0.009(2) 0.015(3) -0.005(2)
O100 0.034(2) 0.048(3) 0.048(2) 0.0078(17) 0.0115(17) -0.0059(16)
C12 0.0253(12) 0.0394(15) 0.0339(14) 0.0040(11) 0.0100(11) 0.0052(12)
C13 0.0260(12) 0.0419(16) 0.0280(13) 0.0070(11) 0.0058(10) -0.0001(12)
C14 0.0397(14) 0.0473(17) 0.0350(15) 0.0157(13) 0.0067(12) 0.0015(13)
C15 0.0437(15) 0.059(2) 0.0469(17) 0.0229(14) 0.0053(14) 0.0119(15)
C16 0.0535(17) 0.081(2) 0.0333(15) 0.0348(17) 0.0047(14) 0.0123(16)
O2 0.0548(11) 0.0684(13) 0.0329(10) 0.0340(10) 0.0060(9) 0.0014(10)

loop_
_atom_type_symbol
_atom_type_description
_atom_type_scat_dispersion_real
_atom_type_scat_dispersion_imag
_atom_type_scat_source
C C 0.0033 0.0016 'International Tables Vol C Tables 4.2.6.8 and 6.1.1.4'
H H 0.0000 0.0000 'International Tables Vol C Tables 4.2.6.8 and 6.1.1.4'
N N 0.0061 0.0033 'International Tables Vol C Tables 4.2.6.8 and 6.1.1.4'
O O 0.0106 0.0060 'International Tables Vol C Tables 4.2.6.8 and 6.1.1.4'
Br Br -0.2901 2.4595 'International Tables Vol C Tables 4.2.6.8 and 6.1.1.4'

loop_
_geom_angle_atom_site_label_1
_geom_angle_atom_site_label_2
_geom_angle_atom_site_label_3
_geom_angle
C2 C1 C6 121.4(2)
C2 C1 N1 106.8(2)
C6 C1 N1 131.8(2)
C1 C2 N2 106.8(2)
C1 C2 C3 120.9(2)
N2 C2 C3 132.3(2)
C4 C3 C2 118.9(2)
C4 C3 H3 120.5
C2 C3 H3 120.5
C3 C4 C5 120.1(2)
C3 C4 C41 119.4(2)
C5 C4 C41 120.4(3)
C6 C5 C4 121.0(2)
C6 C5 C51 119.2(2)
C4 C5 C51 119.9(2)
C5 C6 C1 117.7(2)
C5 C6 H6 121.1
C1 C6 H6 121.1
C4 C41 H41A 109.5
C4 C41 H41B 109.5
H41A C41 H41B 109.5
C4 C41 H41C 109.5
H41A C41 H41C 109.5
H41B C41 H41C 109.5
C5 C51 H51A 109.5
C5 C51 H51B 109.5
H51A C51 H51B 109.5
C5 C51 H51C 109.5
H51A C51 H51C 109.5
H51B C51 H51C 109.5
C7 N1 C1 107.74(19)
C7 N1 C12 129.1(2)
C1 N1 C12 123.12(19)
C7 N2 C2 109.6(2)
C7 N2 H2 124.6(19)
C2 N2 H2 125.3(19)
N2 C7 N1 109.0(2)
N2 C7 C8 121.5(7)
N1 C7 C8 129.4(7)
N2 C7 C80 123.4(10)
N1 C7 C80 127.6(9)
C9 C8 O1 109.3(7)
C9 C8 C7 131.7(12)
O1 C8 C7 118.8(11)
C8 C9 C10 109.0(7)
C8 C9 H9 125.5
C10 C9 H9 125.5
C11 C10 C9 104.1(7)
C11 C10 H10 127.9
C9 C10 H10 127.9
C10 C11 O1 112.6(6)
C10 C11 H11 123.7
O1 C11 H11 123.7
C11 O1 C8 105.0(6)
C90 C80 O100 110.6(11)
C90 C80 C7 135.3(17)
O100 C80 C7 114.1(16)
C80 C90 C100 106.7(10)
C80 C90 H90 126.6
C100 C90 H90 126.6
C110 C100 C90 106.4(12)
C110 C100 H100 126.8
C90 C100 H100 126.8
C100 C110 O100 112.3(12)
C100 C110 H110 123.9
O100 C110 H110 123.9
C110 O100 C80 103.9(10)
N1 C12 C13 112.61(17)
N1 C12 H12A 109.1
C13 C12 H12A 109.1
N1 C12 H12B 109.1
C13 C12 H12B 109.1
H12A C12 H12B 107.8
C14 C13 O2 110.5(2)
C14 C13 C12 133.6(2)
O2 C13 C12 115.9(2)
C13 C14 C15 106.6(2)
C13 C14 H14 126.7
C15 C14 H14 126.7
C16 C15 C14 106.9(2)
C16 C15 H15 126.5
C14 C15 H15 126.5
C15 C16 O2 110.5(2)
C15 C16 H16 124.8
O2 C16 H16 124.8
C13 O2 C16 105.5(2)

loop_
_geom_bond_atom_site_label_1
_geom_bond_atom_site_label_2
_geom_bond_distance
C1 C2 1.380(3)
C1 C6 1.397(3)
C1 N1 1.413(3)
C2 N2 1.383(3)
C2 C3 1.391(3)
C3 C4 1.374(4)
C3 H3 0.95
C4 C5 1.423(3)
C4 C41 1.504(3)
C5 C6 1.382(3)
C5 C51 1.501(4)
C6 H6 0.95
C41 H41A 0.98
C41 H41B 0.98
C41 H41C 0.98
C51 H51A 0.98
C51 H51B 0.98
C51 H51C 0.98
N1 C7 1.351(3)
N1 C12 1.483(3)
N2 C7 1.337(3)
N2 H2 0.84(3)
C7 C8 1.384(10)
C7 C80 1.488(15)
C8 C9 1.345(12)
C8 O1 1.368(12)
C9 C10 1.403(10)
C9 H9 0.95
C10 C11 1.344(7)
C10 H10 0.95
C11 O1 1.364(8)
C11 H11 0.95
C80 C90 1.342(16)
C80 O100 1.389(17)
C90 C100 1.405(12)
C90 H90 0.95
C100 C110 1.332(10)
C100 H100 0.95
C110 O100 1.362(13)
C110 H110 0.95
C12 C13 1.491(3)
C12 H12A 0.99
C12 H12B 0.99
C13 C14 1.329(3)
C13 O2 1.372(3)
C14 C15 1.422(3)
C14 H14 0.95
C15 C16 1.324(4)
C15 H15 0.95
C16 O2 1.375(3)
C16 H16 0.95

loop_
_geom_hbond_atom_site_label_D
_geom_hbond_atom_site_label_H
_geom_hbond_atom_site_label_A
_geom_hbond_distance_DH
_geom_hbond_distance_HA
_geom_hbond_distance_DA
_geom_hbond_angle_DHA
_geom_hbond_publ_flag
N2 H2 Br1 0.84(3) 2.38(3) 3.170(2) 155.(2) yes

loop_
_geom_torsion_atom_site_label_1
_geom_torsion_atom_site_label_2
_geom_torsion_atom_site_label_3
_geom_torsion_atom_site_label_4
_geom_torsion
C6 C1 C2 N2 179.83(19)
N1 C1 C2 N2 0.2(2)
C6 C1 C2 C3 -0.4(3)
N1 C1 C2 C3 179.99(19)
C1 C2 C3 C4 -0.5(3)
N2 C2 C3 C4 179.3(2)
C2 C3 C4 C5 1.1(3)
C2 C3 C4 C41 -177.6(2)
C3 C4 C5 C6 -1.0(3)
C41 C4 C5 C6 177.7(2)
C3 C4 C5 C51 179.8(2)
C41 C4 C5 C51 -1.5(3)
C4 C5 C6 C1 0.2(3)
C51 C5 C6 C1 179.4(2)
C2 C1 C6 C5 0.5(3)
N1 C1 C6 C5 -180.0(2)
C2 C1 N1 C7 -0.8(2)
C6 C1 N1 C7 179.6(2)
C2 C1 N1 C12 177.46(17)
C6 C1 N1 C12 -2.1(3)
C1 C2 N2 C7 0.5(2)
C3 C2 N2 C7 -179.3(2)
C2 N2 C7 N1 -1.0(2)
C2 N2 C7 C8 179.(4)
C2 N2 C7 C80 177.(5)
C1 N1 C7 N2 1.1(2)
C12 N1 C7 N2 -177.01(18)
C1 N1 C7 C8 -178.(4)
C12 N1 C7 C8 4.(4)
C1 N1 C7 C80 -177.(6)
C12 N1 C7 C80 5.(6)
N2 C7 C8 C9 1.(9)
N1 C7 C8 C9 -180.(5)
C80 C7 C8 C9 14.E1(10)
N2 C7 C8 O1 -174.(3)
N1 C7 C8 O1 5.(8)
C80 C7 C8 O1 -3.E1(10)
O1 C8 C9 C10 -1.(6)
C7 C8 C9 C10 -177.(6)
C8 C9 C10 C11 1.(3)
C9 C10 C11 O1 0.1(8)
C10 C11 O1 C8 -1.(3)
C9 C8 O1 C11 1.(5)
C7 C8 O1 C11 178.(4)
N2 C7 C80 C90 -175.(9)
N1 C7 C80 C90 2.(15)
C8 C7 C80 C90 15.E1(10)
N2 C7 C80 O100 5.(10)
N1 C7 C80 O100 -178.(4)
C8 C7 C80 O100 -3.E1(10)
O100 C80 C90 C100 -1.(9)
C7 C80 C90 C100 179.(10)
C80 C90 C100 C110 1.(5)
C90 C100 C110 O100 -0.3(15)
C100 C110 O100 C80 0.(5)
C90 C80 O100 C110 1.(9)
C7 C80 O100 C110 -179.(6)
C7 N1 C12 C13 -94.9(3)
C1 N1 C12 C13 87.2(2)
N1 C12 C13 C14 110.9(3)
N1 C12 C13 O2 -69.4(3)
O2 C13 C14 C15 0.3(3)
C12 C13 C14 C15 -179.9(2)
C13 C14 C15 C16 -0.1(3)
C14 C15 C16 O2 -0.1(3)
C14 C13 O2 C16 -0.4(3)
C12 C13 O2 C16 179.81(19)
C15 C16 O2 C13 0.3(3)
